data_2205054
loop_
_publ_author_name
'Yong-Hong Wen'
'Shu-Sheng Zhang'
'Bao-Hui Yu'
'Xue-Mei Li'
'Qing Liu'

_publ_section_title
;
 <i>N</i>,<i>N</i>'-Diphenyl-2,2'-(1,3,4-thiadiazolyl-2,5-dithio)diacetamide
;
_journal_issue 2
_journal_name_full 'Acta Crystallographica Section E'
_journal_page_first o347
_journal_page_last o348
_journal_paper_doi 10.1107/S1600536805001479
_journal_volume 61
_journal_year 2005
_chemical_formula_iupac 'C18 H16 N4 O2 S3'
_chemical_formula_moiety 'C18 H16 N4 O2 S3'
_chemical_formula_sum 'C18 H16 N4 O2 S3'
_chemical_formula_weight 416.53
_chemical_name_systematic
;
N,N'-Diphenyl-2,2'-(1,3,4-thiadiazolyl-2,5-dithio)diacetamide
;
_space_group_IT_number 14
_symmetry_cell_setting monoclinic
_symmetry_space_group_name_Hall '-P 2ybc'
_symmetry_space_group_name_H-M 'P 1 21/c 1'
_atom_sites_solution_hydrogens geom
_atom_sites_solution_primary direct
_atom_sites_solution_secondary difmap
_audit_creation_method SHELXL-97
_cell_angle_alpha 90.00
_cell_angle_beta 97.039(2)
_cell_angle_gamma 90.00
_cell_formula_units_Z 4
_cell_length_a 20.6438(19)
_cell_length_b 5.3153(5)
_cell_length_c 16.7247(15)
_cell_measurement_reflns_used 3299
_cell_measurement_temperature 293(2)
_cell_measurement_theta_max 26.01
_cell_measurement_theta_min 2.45
_cell_volume 1821.3(3)
_computing_cell_refinement 'SAINT (Siemens, 1996)'
_computing_data_collection 'SMART (Siemens, 1996)'
_computing_data_reduction SAINT
_computing_molecular_graphics
;
ORTEP-3 for Windows (Farrugia, 1997), PLATON (Spek, 1998) and
CAMERON (Watkin et al., 1993)
;
_computing_publication_material 'SHELXTL, PARST (Nardelli, 1995) and PLATON'
_computing_structure_refinement SHELXTL
_computing_structure_solution 'SHELXTL (Sheldrick, 1997)'
_diffrn_ambient_temperature 293(2)
_diffrn_detector_area_resol_mean 8.33
_diffrn_measured_fraction_theta_full 0.993
_diffrn_measured_fraction_theta_max 0.993
_diffrn_measurement_device_type 'Siemens SMART 1000 CCD area-detector'
_diffrn_measurement_method \w
_diffrn_radiation_monochromator graphite
_diffrn_radiation_source 'fine-focus sealed tube'
_diffrn_radiation_type MoK\a
_diffrn_radiation_wavelength 0.71073
_diffrn_reflns_av_R_equivalents 0.0241
_diffrn_reflns_av_sigmaI/netI 0.0280
_diffrn_reflns_limit_h_max 25
_diffrn_reflns_limit_h_min -21
_diffrn_reflns_limit_k_max 6
_diffrn_reflns_limit_k_min -6
_diffrn_reflns_limit_l_max 18
_diffrn_reflns_limit_l_min -20
_diffrn_reflns_number 9757
_diffrn_reflns_theta_full 26.06
_diffrn_reflns_theta_max 26.06
_diffrn_reflns_theta_min 1.99
_diffrn_standards_decay_% 0.1
_diffrn_standards_interval_count 0
_diffrn_standards_interval_time 0
_diffrn_standards_number 0
_exptl_absorpt_coefficient_mu 0.430
_exptl_absorpt_correction_T_max 0.9765
_exptl_absorpt_correction_T_min 0.8534
_exptl_absorpt_correction_type empirical
_exptl_absorpt_process_details '(SADABS; Sheldrick, 1996)'
_exptl_crystal_colour colorless
_exptl_crystal_density_diffrn 1.519
_exptl_crystal_density_method 'not measured'
_exptl_crystal_description plate
_exptl_crystal_F_000 864
_exptl_crystal_size_max 0.34
_exptl_crystal_size_mid 0.27
_exptl_crystal_size_min 0.04
_refine_diff_density_max 0.284
_refine_diff_density_min -0.214
_refine_ls_extinction_method none
_refine_ls_goodness_of_fit_ref 1.046
_refine_ls_hydrogen_treatment constr
_refine_ls_matrix_type full
_refine_ls_number_parameters 244
_refine_ls_number_reflns 3604
_refine_ls_number_restraints 0
_refine_ls_restrained_S_all 1.046
_refine_ls_R_factor_all 0.0493
_refine_ls_R_factor_gt 0.0390
_refine_ls_shift/su_max 0.001
_refine_ls_shift/su_mean 0.000
_refine_ls_structure_factor_coef Fsqd
_refine_ls_weighting_details 'calc w = 1/[\s^2^(Fo^2^)+(0.0543P)^2^+0.4102P] where P = (Fo^2^+2Fc^2^)/3'
_refine_ls_weighting_scheme calc
_refine_ls_wR_factor_gt 0.0951
_refine_ls_wR_factor_ref 0.1017
_reflns_number_gt 2949
_reflns_number_total 3604
_reflns_threshold_expression I>2\s(I)
_cod_data_source_file dn6192.cif
_cod_data_source_block I
_cod_depositor_comments
;
The following automatic conversions were performed:
'_symmetry_cell_setting' value 'Monoclinic' changed to 'monoclinic'
according to '/home/saulius/struct/CIF-dictionaries/cif_core.dic'
dictionary named 'cif_core.dic' version 2.4.1 from 2010-06-29.

Automatic conversion script
Id: cif_fix_enum 1527 2010-12-29 10:47:43Z saulius 

The following automatic conversions were performed:

'_symmetry_cell_setting' value 'Monoclinic' changed to 'monoclinic'
according to /home/saulius/struct/CIF-dictionaries/cif_core.dic
dictionary named 'cif_core.dic' version 2.4.1 from 2010-06-29.

Automatic conversion script
Id: cif_fix_values 1715 2011-07-08 13:25:40Z adriana 
;
_cod_original_sg_symbol_H-M 'P 21/c'
_cod_database_code 2205054
_cod_database_fobs_code 2205054

loop_
_symmetry_equiv_pos_as_xyz
'x, y, z'
'-x, y+1/2, -z+1/2'
'-x, -y, -z'
'x, -y-1/2, z-1/2'

loop_
_atom_site_label
_atom_site_fract_x
_atom_site_fract_y
_atom_site_fract_z
_atom_site_U_iso_or_equiv
_atom_site_adp_type
_atom_site_calc_flag
_atom_site_refinement_flags
_atom_site_occupancy
_atom_site_type_symbol
S1 0.55902(3) 0.47970(9) 0.59588(4) 0.04153(16) Uani d . 1 S
S2 0.45090(3) 0.61224(10) 0.68858(3) 0.04009(16) Uani d . 1 S
S3 0.33143(3) 0.45974(10) 0.75858(3) 0.04044(16) Uani d . 1 S
O1 0.66758(9) 0.4573(3) 0.51929(13) 0.0701(6) Uani d . 1 O
O2 0.20424(8) 0.4410(3) 0.79382(11) 0.0521(4) Uani d . 1 O
N1 0.68082(8) 0.0379(3) 0.50498(10) 0.0364(4) Uani d . 1 N
H1 0.6637 -0.1060 0.5129 0.044 Uiso calc R 1 H
N2 0.45648(8) 0.1781(3) 0.62318(10) 0.0374(4) Uani d . 1 N
N3 0.40152(8) 0.1731(3) 0.66421(11) 0.0380(4) Uani d . 1 N
N4 0.18838(8) 0.0197(3) 0.80319(10) 0.0355(4) Uani d . 1 N
H4 0.2065 -0.1243 0.7985 0.043 Uiso calc R 1 H
C1 0.78479(10) -0.1611(4) 0.49590(13) 0.0390(5) Uani d . 1 C
H1A 0.7734 -0.2861 0.5305 0.047 Uiso calc R 1 H
C2 0.84416(11) -0.1719(4) 0.46553(14) 0.0462(5) Uani d . 1 C
H2 0.8727 -0.3043 0.4800 0.055 Uiso calc R 1 H
C3 0.86132(11) 0.0121(4) 0.41400(14) 0.0473(6) Uani d . 1 C
H3 0.9011 0.0036 0.3934 0.057 Uiso calc R 1 H
C4 0.81910(11) 0.2088(4) 0.39324(13) 0.0458(5) Uani d . 1 C
H4A 0.8307 0.3331 0.3585 0.055 Uiso calc R 1 H
C5 0.75958(11) 0.2240(4) 0.42350(13) 0.0403(5) Uani d . 1 C
H5 0.7316 0.3582 0.4096 0.048 Uiso calc R 1 H
C6 0.74230(10) 0.0371(4) 0.47462(11) 0.0334(4) Uani d . 1 C
C7 0.64716(10) 0.2426(4) 0.52232(13) 0.0378(5) Uani d . 1 C
C8 0.58009(10) 0.1941(4) 0.54700(12) 0.0354(5) Uani d . 1 C
H8A 0.5812 0.0525 0.5837 0.043 Uiso calc R 1 H
H8B 0.5488 0.1589 0.5002 0.043 Uiso calc R 1 H
C9 0.48660(9) 0.3923(4) 0.63193(11) 0.0317(4) Uani d . 1 C
C10 0.39363(9) 0.3830(4) 0.70079(11) 0.0311(4) Uani d . 1 C
C11 0.28605(10) 0.1697(4) 0.75285(14) 0.0427(5) Uani d . 1 C
H11A 0.2780 0.1120 0.6975 0.051 Uiso calc R 1 H
H11B 0.3101 0.0405 0.7849 0.051 Uiso calc R 1 H
C12 0.22222(10) 0.2246(4) 0.78528(12) 0.0360(5) Uani d . 1 C
C13 0.12534(10) 0.0205(4) 0.82923(12) 0.0331(4) Uani d . 1 C
C14 0.11001(10) -0.1682(4) 0.88065(13) 0.0406(5) Uani d . 1 C
H14 0.1408 -0.2905 0.8978 0.049 Uiso calc R 1 H
C15 0.04883(11) -0.1751(4) 0.90658(14) 0.0480(6) Uani d . 1 C
H15 0.0386 -0.3024 0.9411 0.058 Uiso calc R 1 H
C16 0.00308(11) 0.0056(4) 0.88142(15) 0.0496(6) Uani d . 1 C
H16 -0.0379 0.0016 0.8992 0.060 Uiso calc R 1 H
C17 0.01831(11) 0.1924(5) 0.82974(15) 0.0513(6) Uani d . 1 C
H17 -0.0126 0.3142 0.8126 0.062 Uiso calc R 1 H
C18 0.07908(11) 0.2008(4) 0.80310(14) 0.0428(5) Uani d . 1 C
H18 0.0888 0.3268 0.7679 0.051 Uiso calc R 1 H

loop_
_atom_site_aniso_label
_atom_site_aniso_U_11
_atom_site_aniso_U_22
_atom_site_aniso_U_33
_atom_site_aniso_U_12
_atom_site_aniso_U_13
_atom_site_aniso_U_23
S1 0.0376(3) 0.0307(3) 0.0598(4) -0.0078(2) 0.0198(3) -0.0064(2)
S2 0.0421(3) 0.0254(3) 0.0557(3) -0.0043(2) 0.0179(3) -0.0074(2)
S3 0.0403(3) 0.0312(3) 0.0534(3) -0.0005(2) 0.0201(3) -0.0074(2)
O1 0.0551(11) 0.0337(9) 0.1320(17) -0.0101(8) 0.0535(11) -0.0125(10)
O2 0.0484(10) 0.0315(8) 0.0827(12) 0.0036(7) 0.0331(9) -0.0026(8)
N1 0.0340(9) 0.0303(9) 0.0470(10) -0.0051(7) 0.0133(8) -0.0017(7)
N2 0.0387(10) 0.0306(9) 0.0460(10) -0.0047(7) 0.0176(8) -0.0063(7)
N3 0.0374(10) 0.0314(9) 0.0484(10) -0.0038(7) 0.0179(8) -0.0054(8)
N4 0.0360(9) 0.0265(8) 0.0464(10) 0.0038(7) 0.0143(8) -0.0003(7)
C1 0.0414(12) 0.0325(11) 0.0450(12) -0.0034(9) 0.0125(10) 0.0005(9)
C2 0.0407(13) 0.0402(12) 0.0599(14) 0.0036(10) 0.0153(11) -0.0003(10)
C3 0.0399(13) 0.0518(14) 0.0540(14) -0.0061(10) 0.0211(11) -0.0080(11)
C4 0.0536(14) 0.0432(12) 0.0437(12) -0.0092(11) 0.0179(11) 0.0017(10)
C5 0.0444(13) 0.0373(11) 0.0403(11) 0.0006(9) 0.0092(9) 0.0018(9)
C6 0.0326(11) 0.0343(10) 0.0344(10) -0.0052(8) 0.0077(8) -0.0071(8)
C7 0.0337(11) 0.0331(11) 0.0481(12) -0.0037(9) 0.0103(9) -0.0029(9)
C8 0.0343(11) 0.0297(10) 0.0434(11) -0.0039(8) 0.0089(9) -0.0033(8)
C9 0.0329(11) 0.0276(10) 0.0354(10) 0.0014(8) 0.0073(8) -0.0002(8)
C10 0.0311(10) 0.0266(9) 0.0365(10) 0.0005(8) 0.0079(8) 0.0011(8)
C11 0.0408(12) 0.0324(11) 0.0584(14) -0.0021(9) 0.0193(11) -0.0065(10)
C12 0.0372(11) 0.0337(11) 0.0386(11) 0.0022(9) 0.0102(9) -0.0020(8)
C13 0.0331(11) 0.0320(10) 0.0352(10) -0.0002(8) 0.0077(8) -0.0035(8)
C14 0.0397(12) 0.0347(11) 0.0484(12) 0.0022(9) 0.0099(10) 0.0042(9)
C15 0.0497(14) 0.0456(13) 0.0511(13) -0.0071(11) 0.0159(11) 0.0044(10)
C16 0.0344(12) 0.0554(15) 0.0619(15) -0.0032(10) 0.0174(11) -0.0077(12)
C17 0.0378(13) 0.0466(13) 0.0700(16) 0.0078(10) 0.0094(11) 0.0016(12)
C18 0.0402(12) 0.0388(12) 0.0505(13) 0.0032(10) 0.0094(10) 0.0070(10)

loop_
_atom_type_symbol
_atom_type_description
_atom_type_scat_dispersion_real
_atom_type_scat_dispersion_imag
_atom_type_scat_source
C C 0.0033 0.0016 'International Tables Vol C Tables 4.2.6.8 and 6.1.1.4'
H H 0.0000 0.0000 'International Tables Vol C Tables 4.2.6.8 and 6.1.1.4'
N N 0.0061 0.0033 'International Tables Vol C Tables 4.2.6.8 and 6.1.1.4'
O O 0.0106 0.0060 'International Tables Vol C Tables 4.2.6.8 and 6.1.1.4'
S S 0.1246 0.1234 'International Tables Vol C Tables 4.2.6.8 and 6.1.1.4'

loop_
_geom_angle_atom_site_label_1
_geom_angle_atom_site_label_2
_geom_angle_atom_site_label_3
_geom_angle
C9 S1 C8 101.39(9)
C9 S2 C10 86.08(10)
C10 S3 C11 100.57(9)
C7 N1 C6 125.97(17)
C7 N1 H1 117.0
C6 N1 H1 117.0
C9 N2 N3 111.63(16)
C10 N3 N2 111.90(16)
C12 N4 C13 125.78(16)
C12 N4 H4 117.1
C13 N4 H4 117.1
C2 C1 C6 119.8(2)
C2 C1 H1A 120.1
C6 C1 H1A 120.1
C3 C2 C1 120.4(2)
C3 C2 H2 119.8
C1 C2 H2 119.8
C4 C3 C2 119.5(2)
C4 C3 H3 120.2
C2 C3 H3 120.2
C3 C4 C5 120.9(2)
C3 C4 H4A 119.6
C5 C4 H4A 119.6
C6 C5 C4 119.3(2)
C6 C5 H5 120.3
C4 C5 H5 120.3
C5 C6 C1 119.96(19)
C5 C6 N1 121.76(18)
C1 C6 N1 118.26(18)
O1 C7 N1 124.0(2)
O1 C7 C8 120.20(18)
N1 C7 C8 115.83(17)
C7 C8 S1 105.05(13)
C7 C8 H8A 110.7
S1 C8 H8A 110.7
C7 C8 H8B 110.7
S1 C8 H8B 110.7
H8A C8 H8B 108.8
N2 C9 S2 115.18(15)
N2 C9 S1 127.94(16)
S2 C9 S1 116.85(11)
N3 C10 S2 115.18(15)
N3 C10 S3 127.37(15)
S2 C10 S3 117.44(11)
C12 C11 S3 106.61(14)
C12 C11 H11A 110.4
S3 C11 H11A 110.4
C12 C11 H11B 110.4
S3 C11 H11B 110.4
H11A C11 H11B 108.6
O2 C12 N4 124.16(19)
O2 C12 C11 120.90(19)
N4 C12 C11 114.94(17)
C14 C13 C18 119.8(2)
C14 C13 N4 118.43(17)
C18 C13 N4 121.78(18)
C13 C14 C15 120.1(2)
C13 C14 H14 120.0
C15 C14 H14 120.0
C16 C15 C14 120.2(2)
C16 C15 H15 119.9
C14 C15 H15 119.9
C15 C16 C17 119.6(2)
C15 C16 H16 120.2
C17 C16 H16 120.2
C16 C17 C18 120.8(2)
C16 C17 H17 119.6
C18 C17 H17 119.6
C17 C18 C13 119.6(2)
C17 C18 H18 120.2
C13 C18 H18 120.2

loop_
_geom_bond_atom_site_label_1
_geom_bond_atom_site_label_2
_geom_bond_distance
S1 C9 1.742(2)
S1 C8 1.803(2)
S2 C9 1.726(2)
S2 C10 1.727(2)
S3 C10 1.748(2)
S3 C11 1.800(2)
O1 C7 1.220(2)
O2 C12 1.222(2)
N1 C7 1.342(3)
N1 C6 1.424(3)
N1 H1 0.8600
N2 C9 1.297(2)
N2 N3 1.396(2)
N3 C10 1.292(2)
N4 C12 1.347(3)
N4 C13 1.422(3)
N4 H4 0.8600
C1 C2 1.384(3)
C1 C6 1.389(3)
C1 H1A 0.9300
C2 C3 1.378(3)
C2 H2 0.9300
C3 C4 1.378(3)
C3 H3 0.9300
C4 C5 1.387(3)
C4 H4A 0.9300
C5 C6 1.385(3)
C5 H5 0.9300
C7 C8 1.514(3)
C8 H8A 0.9700
C8 H8B 0.9700
C11 C12 1.514(3)
C11 H11A 0.9700
C11 H11B 0.9700
C13 C14 1.383(3)
C13 C18 1.385(3)
C14 C15 1.385(3)
C14 H14 0.9300
C15 C16 1.376(3)
C15 H15 0.9300
C16 C17 1.378(3)
C16 H16 0.9300
C17 C18 1.383(3)
C17 H17 0.9300
C18 H18 0.9300

loop_
_geom_hbond_atom_site_label_D
_geom_hbond_atom_site_label_H
_geom_hbond_atom_site_label_A
_geom_hbond_site_symmetry_A
_geom_hbond_distance_DH
_geom_hbond_distance_HA
_geom_hbond_distance_DA
_geom_hbond_angle_DHA
N1 H1 O1 1_545 0.86 2.32 3.110(2) 152
N4 H4 O2 1_545 0.86 2.31 3.100(2) 152
C11 H11A CG1 3_656 0.97 2.82 3.713(2) 154

loop_
_cod_related_entry_id
_cod_related_entry_database
_cod_related_entry_code
1 ChemSpider 3611084
